data_7130063
loop_
_publ_author_name
'Fang, Da-Shu'
'Deng, Jun'
'Zheng, Jianfeng'
'Li, Wei-Dong Z.'

_publ_section_title
;
 A Stereospecific Total Synthesis of dl-Hexahydroapoerysopine
;
_journal_name_full 'Chemical Communications'
_journal_paper_doi 10.1039/D2CC01892F
_journal_year 2022
_chemical_formula_moiety 'C18 H23 N O3'
_chemical_formula_sum 'C18 H23 N O3'
_chemical_formula_weight 301.37
_space_group_crystal_system monoclinic
_space_group_IT_number 14
_space_group_name_Hall '-P 2ybc'
_space_group_name_H-M_alt 'P 1 21/c 1'
_atom_sites_solution_hydrogens geom
_atom_sites_solution_primary dual
_audit_creation_date 2021-09-28
_audit_creation_method
;
Olex2 1.3
(compiled 2020.11.12 svn.r5f609507 for OlexSys, GUI svn.r6403)
;
_audit_update_record
;
2021-10-14 deposited with the CCDC.	2022-05-05 downloaded from the CCDC.
;
_cell_angle_alpha 90
_cell_angle_beta 92.669(4)
_cell_angle_gamma 90
_cell_formula_units_Z 4
_cell_length_a 12.8274(5)
_cell_length_b 9.7027(4)
_cell_length_c 12.2527(5)
_cell_measurement_reflns_used 2500
_cell_measurement_temperature 293(2)
_cell_measurement_theta_max 27.5530
_cell_measurement_theta_min 4.0890
_cell_volume 1523.32(11)
_computing_cell_refinement 'CrysAlisPro 1.171.41.117a (Rigaku OD, 2021)'
_computing_data_collection 'CrysAlisPro 1.171.41.117a (Rigaku OD, 2021)'
_computing_data_reduction 'CrysAlisPro 1.171.41.117a (Rigaku OD, 2021)'
_computing_molecular_graphics 'Olex2 1.3 (Dolomanov et al., 2009)'
_computing_publication_material 'Olex2 1.3 (Dolomanov et al., 2009)'
_computing_structure_refinement 'SHELXL 2018/3 (Sheldrick, 2015)'
_computing_structure_solution 'SHELXT 2018/2 (Sheldrick, 2018)'
_diffrn_ambient_temperature 293(2)
_diffrn_detector 'CCD plate'
_diffrn_detector_area_resol_mean 16.0892
_diffrn_detector_type Eos
_diffrn_measured_fraction_theta_full 0.997
_diffrn_measured_fraction_theta_max 0.857
_diffrn_measurement_details
;
List of Runs (angles in degrees, time in seconds):

  # Type    Start    End  Width  t~exp~   \w     \q     \k     \f   Frames
#--------------------------------------------------------------------------
  1  \w    -47.00  22.00   1.00    3.63    --   18.58 -57.00   0.00   69
  2  \w      1.00  40.00   1.00    3.63    --   18.58  77.00-150.00   39
  3  \w    -50.00  40.00   1.00    3.63    --   18.58 -57.00-120.00   90
  4  \w    -18.00   9.00   1.00    3.63    --  -18.78 -77.00 -90.00   27
;
_diffrn_measurement_device 'four-circle diffractometer'
_diffrn_measurement_device_type 'SuperNova, Single source at offset/far, Eos'
_diffrn_measurement_method '\w scans'
_diffrn_orient_matrix_type 'CrysAlisPro convention (1999,Acta A55,543-557)'
_diffrn_orient_matrix_UB_11 0.0549723000
_diffrn_orient_matrix_UB_12 0.0068524000
_diffrn_orient_matrix_UB_13 0.0080884000
_diffrn_orient_matrix_UB_21 -0.0046184000
_diffrn_orient_matrix_UB_22 0.0720855000
_diffrn_orient_matrix_UB_23 -0.0082300000
_diffrn_orient_matrix_UB_31 -0.0059822000
_diffrn_orient_matrix_UB_32 0.0091958000
_diffrn_orient_matrix_UB_33 0.0567165000
_diffrn_radiation_monochromator mirror
_diffrn_radiation_probe x-ray
_diffrn_radiation_type 'Mo K\a'
_diffrn_radiation_wavelength 0.71073
_diffrn_reflns_av_R_equivalents 0.0288
_diffrn_reflns_av_unetI/netI 0.0472
_diffrn_reflns_Laue_measured_fraction_full 0.997
_diffrn_reflns_Laue_measured_fraction_max 0.857
_diffrn_reflns_limit_h_max 16
_diffrn_reflns_limit_h_min -16
_diffrn_reflns_limit_k_max 10
_diffrn_reflns_limit_k_min -13
_diffrn_reflns_limit_l_max 16
_diffrn_reflns_limit_l_min -16
_diffrn_reflns_number 6642
_diffrn_reflns_point_group_measured_fraction_full 0.997
_diffrn_reflns_point_group_measured_fraction_max 0.857
_diffrn_reflns_theta_full 25.242
_diffrn_reflns_theta_max 28.892
_diffrn_reflns_theta_min 3.622
_diffrn_source 'micro-focus sealed X-ray tube'
_diffrn_source_type 'SuperNova (Mo) X-ray Source'
_exptl_absorpt_coefficient_mu 0.089
_exptl_absorpt_correction_T_max 1.00000
_exptl_absorpt_correction_T_min 0.71901
_exptl_absorpt_correction_type multi-scan
_exptl_absorpt_process_details
;
CrysAlisPro 1.171.41.117a (Rigaku Oxford Diffraction, 2021)
Empirical absorption correction using spherical harmonics,
implemented in SCALE3 ABSPACK scaling algorithm.
;
_exptl_crystal_colour 'clear light colourless'
_exptl_crystal_colour_lustre clear
_exptl_crystal_colour_modifier light
_exptl_crystal_colour_primary colourless
_exptl_crystal_density_diffrn 1.314
_exptl_crystal_description block
_exptl_crystal_F_000 648
_exptl_crystal_size_max 0.32
_exptl_crystal_size_mid 0.31
_exptl_crystal_size_min 0.3
_refine_diff_density_max 0.199
_refine_diff_density_min -0.177
_refine_diff_density_rms 0.040
_refine_ls_extinction_method none
_refine_ls_goodness_of_fit_ref 1.042
_refine_ls_hydrogen_treatment constr
_refine_ls_matrix_type full
_refine_ls_number_parameters 201
_refine_ls_number_reflns 3436
_refine_ls_number_restraints 0
_refine_ls_restrained_S_all 1.042
_refine_ls_R_factor_all 0.0815
_refine_ls_R_factor_gt 0.0551
_refine_ls_shift/su_max 0.000
_refine_ls_shift/su_mean 0.000
_refine_ls_structure_factor_coef Fsqd
_refine_ls_weighting_details 'w=1/[\s^2^(Fo^2^)+(0.0379P)^2^+0.6242P] where P=(Fo^2^+2Fc^2^)/3'
_refine_ls_weighting_scheme calc
_refine_ls_wR_factor_gt 0.1188
_refine_ls_wR_factor_ref 0.1365
_reflns_Friedel_coverage 0.000
_reflns_number_gt 2333
_reflns_number_total 3436
_reflns_threshold_expression 'I > 2\s(I)'
_cod_data_source_file d2cc01892f2.cif
_cod_data_source_block 20210928-dengjun-fds-20210812
_cod_database_code 7130063
_shelx_shelxl_version_number 2018/3
_chemical_oxdiff_formula 'C18 H23 N O3'
_shelx_space_group_comment
;
The symmetry employed for this shelxl refinement is uniquely defined
by the following loop, which should always be used as a source of
symmetry information in preference to the above space-group names.
They are only intended as comments.
;
_shelx_estimated_absorpt_t_max 0.974
_shelx_estimated_absorpt_t_min 0.972
_reflns_odcompleteness_completeness 99.58
_reflns_odcompleteness_iscentric 1
_reflns_odcompleteness_theta 26.32
_olex2_refinement_description
;
1. Fixed Uiso
 At 1.2 times of:
  All C(H) groups, All C(H,H) groups
 At 1.5 times of:
  All C(H,H,H) groups
2.a Ternary CH refined with riding coordinates:
 C7(H7), C8(H8), C3(H3)
2.b Secondary CH2 refined with riding coordinates:
 C9(H9A,H9B), C10(H10A,H10B), C6(H6A,H6B), C4(H4A,H4B), C5(H5A,H5B), C2(H2A,H2B)
2.c Aromatic/amide H refined with riding coordinates:
 C16(H16), C13(H13)
2.d Idealised Me refined as rotating group:
 C17(H17A,H17B,H17C), C18(H18A,H18B,H18C)
;
_olex2_submission_special_instructions 'No special instructions were received'
_oxdiff_exptl_absorpt_empirical_details
;
Empirical correction (ABSPACK) includes:
- Absorption correction using spherical harmonics
- Frame scaling
;
_oxdiff_exptl_absorpt_empirical_full_max 1.456
_oxdiff_exptl_absorpt_empirical_full_min 0.639

loop_
_space_group_symop_operation_xyz
'x, y, z'
'-x, y+1/2, -z+1/2'
'-x, -y, -z'
'x, -y-1/2, z-1/2'

loop_
_atom_site_label
_atom_site_type_symbol
_atom_site_fract_x
_atom_site_fract_y
_atom_site_fract_z
_atom_site_U_iso_or_equiv
_atom_site_adp_type
_atom_site_occupancy
_atom_site_site_symmetry_order
_atom_site_calc_flag
_atom_site_refinement_flags_posn
_atom_site_refinement_flags_adp
_atom_site_refinement_flags_occupancy
_atom_site_disorder_assembly
_atom_site_disorder_group
O2 O 0.59041(10) 0.71255(15) 0.48285(11) 0.0485(4) Uani 1 1 d . . . . .
O3 O 0.65307(10) 0.54365(16) 0.33493(13) 0.0543(4) Uani 1 1 d . . . . .
N1 N 0.13184(12) 0.40847(18) 0.32012(13) 0.0449(4) Uani 1 1 d . . . . .
O1 O -0.03467(12) 0.3601(2) 0.37127(15) 0.0781(6) Uani 1 1 d . . . . .
C14 C 0.54693(13) 0.5585(2) 0.33937(15) 0.0367(4) Uani 1 1 d . . . . .
C15 C 0.51387(14) 0.64905(19) 0.41896(15) 0.0366(4) Uani 1 1 d . . . . .
C16 C 0.40793(14) 0.6675(2) 0.43008(15) 0.0393(4) Uani 1 1 d . . . . .
H16 H 0.385938 0.727218 0.483714 0.047 Uiso 1 1 calc R U . . .
C13 C 0.47291(13) 0.4923(2) 0.27246(15) 0.0378(4) Uani 1 1 d . . . . .
H13 H 0.495284 0.432935 0.218775 0.045 Uiso 1 1 calc R U . . .
C12 C 0.36539(13) 0.51145(19) 0.28248(14) 0.0353(4) Uani 1 1 d . . . . .
C11 C 0.33304(14) 0.5998(2) 0.36387(15) 0.0384(4) Uani 1 1 d . . . . .
C7 C 0.29066(14) 0.4402(2) 0.20109(15) 0.0412(5) Uani 1 1 d . . . . .
H7 H 0.334887 0.377903 0.160530 0.049 Uiso 1 1 calc R U . . .
C17 C 0.55693(17) 0.8068(2) 0.56231(17) 0.0528(5) Uani 1 1 d . . . . .
H17A H 0.517746 0.879687 0.526816 0.079 Uiso 1 1 calc R U . . .
H17B H 0.616645 0.844818 0.601714 0.079 Uiso 1 1 calc R U . . .
H17C H 0.513707 0.759727 0.612225 0.079 Uiso 1 1 calc R U . . .
C8 C 0.20872(14) 0.3459(2) 0.24943(17) 0.0434(5) Uani 1 1 d . . . . .
H8 H 0.245512 0.273114 0.291168 0.052 Uiso 1 1 calc R U . . .
C18 C 0.69200(16) 0.4313(2) 0.2759(2) 0.0565(6) Uani 1 1 d . . . . .
H18A H 0.679223 0.446713 0.199043 0.085 Uiso 1 1 calc R U . . .
H18B H 0.657537 0.348171 0.296811 0.085 Uiso 1 1 calc R U . . .
H18C H 0.765712 0.422502 0.291700 0.085 Uiso 1 1 calc R U . . .
C9 C 0.16155(16) 0.4923(2) 0.41443(17) 0.0514(5) Uani 1 1 d . . . . .
H9A H 0.205532 0.437986 0.464536 0.062 Uiso 1 1 calc R U . . .
H9B H 0.099201 0.517082 0.451775 0.062 Uiso 1 1 calc R U . . .
C10 C 0.21916(15) 0.6226(2) 0.38625(19) 0.0494(5) Uani 1 1 d . . . . .
H10A H 0.214779 0.687347 0.446207 0.059 Uiso 1 1 calc R U . . .
H10B H 0.184639 0.664125 0.322234 0.059 Uiso 1 1 calc R U . . .
C1 C 0.03955(16) 0.3383(3) 0.3141(2) 0.0574(6) Uani 1 1 d . . . . .
C3 C 0.13683(16) 0.2769(3) 0.16191(19) 0.0573(6) Uani 1 1 d . . . . .
H3 H 0.171702 0.198397 0.128965 0.069 Uiso 1 1 calc R U . . .
C6 C 0.24398(18) 0.5390(3) 0.11443(18) 0.0581(6) Uani 1 1 d . . . . .
H6A H 0.198476 0.604241 0.148712 0.070 Uiso 1 1 calc R U . . .
H6B H 0.299672 0.590445 0.082297 0.070 Uiso 1 1 calc R U . . .
C4 C 0.09640(18) 0.3782(3) 0.07407(19) 0.0667(7) Uani 1 1 d . . . . .
H4A H 0.059278 0.327244 0.016280 0.080 Uiso 1 1 calc R U . . .
H4B H 0.047198 0.440730 0.105826 0.080 Uiso 1 1 calc R U . . .
C5 C 0.18234(19) 0.4613(3) 0.02522(19) 0.0734(8) Uani 1 1 d . . . . .
H5A H 0.152274 0.526166 -0.027629 0.088 Uiso 1 1 calc R U . . .
H5B H 0.228573 0.400265 -0.012433 0.088 Uiso 1 1 calc R U . . .
C2 C 0.04689(19) 0.2289(3) 0.2287(2) 0.0731(8) Uani 1 1 d . . . . .
H2A H -0.017282 0.222836 0.183807 0.088 Uiso 1 1 calc R U . . .
H2B H 0.061678 0.139639 0.261580 0.088 Uiso 1 1 calc R U . . .

loop_
_atom_site_aniso_label
_atom_site_aniso_U_11
_atom_site_aniso_U_22
_atom_site_aniso_U_33
_atom_site_aniso_U_23
_atom_site_aniso_U_13
_atom_site_aniso_U_12
O2 0.0376(8) 0.0512(9) 0.0563(8) -0.0111(7) -0.0019(6) -0.0037(6)
O3 0.0267(7) 0.0620(10) 0.0745(10) -0.0164(8) 0.0062(6) -0.0016(6)
N1 0.0294(8) 0.0529(10) 0.0527(10) -0.0003(9) 0.0049(7) -0.0038(7)
O1 0.0389(9) 0.1061(15) 0.0909(13) -0.0035(12) 0.0192(9) -0.0135(9)
C14 0.0259(9) 0.0402(10) 0.0443(10) 0.0036(9) 0.0050(7) -0.0005(7)
C15 0.0347(9) 0.0343(10) 0.0404(10) 0.0035(8) -0.0014(7) -0.0036(8)
C16 0.0372(10) 0.0362(10) 0.0448(10) -0.0035(9) 0.0039(8) 0.0026(8)
C13 0.0322(9) 0.0388(10) 0.0428(10) -0.0016(9) 0.0056(8) 0.0011(8)
C12 0.0292(9) 0.0356(10) 0.0410(9) 0.0021(8) 0.0018(7) -0.0004(7)
C11 0.0301(9) 0.0376(10) 0.0474(10) 0.0012(9) 0.0018(8) 0.0017(8)
C7 0.0300(9) 0.0512(12) 0.0425(10) -0.0043(9) 0.0026(8) 0.0028(8)
C17 0.0499(13) 0.0521(13) 0.0557(12) -0.0097(11) -0.0044(10) -0.0053(10)
C8 0.0307(10) 0.0415(11) 0.0578(12) -0.0027(10) -0.0008(8) 0.0019(8)
C18 0.0374(11) 0.0604(14) 0.0722(14) -0.0062(12) 0.0081(10) 0.0072(10)
C9 0.0359(11) 0.0702(15) 0.0486(11) -0.0054(11) 0.0079(9) -0.0020(10)
C10 0.0325(10) 0.0542(13) 0.0619(13) -0.0132(11) 0.0048(9) 0.0062(9)
C1 0.0354(11) 0.0653(15) 0.0715(15) 0.0055(13) 0.0027(10) -0.0069(10)
C3 0.0344(11) 0.0608(14) 0.0761(15) -0.0240(13) -0.0034(10) -0.0008(10)
C6 0.0466(13) 0.0780(17) 0.0497(12) 0.0117(12) 0.0007(9) -0.0036(11)
C4 0.0407(12) 0.099(2) 0.0591(14) -0.0212(14) -0.0120(10) 0.0030(13)
C5 0.0529(15) 0.118(2) 0.0485(13) -0.0015(15) -0.0067(10) 0.0070(15)
C2 0.0446(13) 0.0702(17) 0.104(2) -0.0162(16) 0.0007(13) -0.0163(12)

loop_
_atom_type_symbol
_atom_type_description
_atom_type_scat_dispersion_real
_atom_type_scat_dispersion_imag
_atom_type_scat_source
C C 0.0033 0.0016 'International Tables Vol C Tables 4.2.6.8 and 6.1.1.4'
H H 0.0000 0.0000 'International Tables Vol C Tables 4.2.6.8 and 6.1.1.4'
N N 0.0061 0.0033 'International Tables Vol C Tables 4.2.6.8 and 6.1.1.4'
O O 0.0106 0.0060 'International Tables Vol C Tables 4.2.6.8 and 6.1.1.4'

loop_
_geom_angle_atom_site_label_1
_geom_angle_atom_site_label_2
_geom_angle_atom_site_label_3
_geom_angle
_geom_angle_site_symmetry_1
_geom_angle_site_symmetry_3
_geom_angle_publ_flag
C15 O2 C17 116.73(15) . . ?
C14 O3 C18 118.44(16) . . ?
C9 N1 C8 122.78(15) . . ?
C1 N1 C8 111.42(18) . . ?
C1 N1 C9 121.22(17) . . ?
O3 C14 C15 115.39(16) . . ?
O3 C14 C13 125.63(17) . . ?
C13 C14 C15 118.98(16) . . ?
O2 C15 C14 116.68(16) . . ?
O2 C15 C16 124.44(17) . . ?
C16 C15 C14 118.86(17) . . ?
C15 C16 H16 118.8 . . ?
C15 C16 C11 122.40(17) . . ?
C11 C16 H16 118.8 . . ?
C14 C13 H13 118.7 . . ?
C14 C13 C12 122.51(17) . . ?
C12 C13 H13 118.7 . . ?
C13 C12 C7 118.42(16) . . ?
C11 C12 C13 118.10(17) . . ?
C11 C12 C7 123.42(16) . . ?
C16 C11 C12 119.13(16) . . ?
C16 C11 C10 118.06(17) . . ?
C12 C11 C10 122.79(17) . . ?
C12 C7 H7 104.6 . . ?
C12 C7 C8 116.20(15) . . ?
C12 C7 C6 112.66(17) . . ?
C8 C7 H7 104.6 . . ?
C6 C7 H7 104.6 . . ?
C6 C7 C8 112.86(16) . . ?
O2 C17 H17A 109.5 . . ?
O2 C17 H17B 109.5 . . ?
O2 C17 H17C 109.5 . . ?
H17A C17 H17B 109.5 . . ?
H17A C17 H17C 109.5 . . ?
H17B C17 H17C 109.5 . . ?
N1 C8 C7 118.09(17) . . ?
N1 C8 H8 108.0 . . ?
N1 C8 C3 101.16(15) . . ?
C7 C8 H8 108.0 . . ?
C7 C8 C3 112.99(17) . . ?
C3 C8 H8 108.0 . . ?
O3 C18 H18A 109.5 . . ?
O3 C18 H18B 109.5 . . ?
O3 C18 H18C 109.5 . . ?
H18A C18 H18B 109.5 . . ?
H18A C18 H18C 109.5 . . ?
H18B C18 H18C 109.5 . . ?
N1 C9 H9A 108.8 . . ?
N1 C9 H9B 108.8 . . ?
N1 C9 C10 113.60(17) . . ?
H9A C9 H9B 107.7 . . ?
C10 C9 H9A 108.8 . . ?
C10 C9 H9B 108.8 . . ?
C11 C10 H10A 108.8 . . ?
C11 C10 H10B 108.8 . . ?
C9 C10 C11 113.85(17) . . ?
C9 C10 H10A 108.8 . . ?
C9 C10 H10B 108.8 . . ?
H10A C10 H10B 107.7 . . ?
N1 C1 C2 108.00(18) . . ?
O1 C1 N1 125.3(2) . . ?
O1 C1 C2 126.7(2) . . ?
C8 C3 H3 110.8 . . ?
C4 C3 C8 112.61(19) . . ?
C4 C3 H3 110.8 . . ?
C2 C3 C8 101.80(18) . . ?
C2 C3 H3 110.8 . . ?
C2 C3 C4 109.6(2) . . ?
C7 C6 H6A 109.4 . . ?
C7 C6 H6B 109.4 . . ?
H6A C6 H6B 108.0 . . ?
C5 C6 C7 111.2(2) . . ?
C5 C6 H6A 109.4 . . ?
C5 C6 H6B 109.4 . . ?
C3 C4 H4A 109.0 . . ?
C3 C4 H4B 109.0 . . ?
H4A C4 H4B 107.8 . . ?
C5 C4 C3 113.05(19) . . ?
C5 C4 H4A 109.0 . . ?
C5 C4 H4B 109.0 . . ?
C6 C5 H5A 109.6 . . ?
C6 C5 H5B 109.6 . . ?
C4 C5 C6 110.16(19) . . ?
C4 C5 H5A 109.6 . . ?
C4 C5 H5B 109.6 . . ?
H5A C5 H5B 108.1 . . ?
C1 C2 C3 103.47(19) . . ?
C1 C2 H2A 111.1 . . ?
C1 C2 H2B 111.1 . . ?
C3 C2 H2A 111.1 . . ?
C3 C2 H2B 111.1 . . ?
H2A C2 H2B 109.0 . . ?

loop_
_geom_bond_atom_site_label_1
_geom_bond_atom_site_label_2
_geom_bond_distance
_geom_bond_site_symmetry_2
_geom_bond_publ_flag
O2 C15 1.373(2) . ?
O2 C17 1.417(2) . ?
O3 C14 1.373(2) . ?
O3 C18 1.413(2) . ?
N1 C8 1.473(2) . ?
N1 C9 1.450(3) . ?
N1 C1 1.365(3) . ?
O1 C1 1.226(3) . ?
C14 C15 1.393(3) . ?
C14 C13 1.383(3) . ?
C15 C16 1.384(3) . ?
C16 H16 0.9300 . ?
C16 C11 1.393(3) . ?
C13 H13 0.9300 . ?
C13 C12 1.403(2) . ?
C12 C11 1.393(3) . ?
C12 C7 1.517(3) . ?
C11 C10 1.515(2) . ?
C7 H7 0.9800 . ?
C7 C8 1.533(3) . ?
C7 C6 1.532(3) . ?
C17 H17A 0.9600 . ?
C17 H17B 0.9600 . ?
C17 H17C 0.9600 . ?
C8 H8 0.9800 . ?
C8 C3 1.535(3) . ?
C18 H18A 0.9600 . ?
C18 H18B 0.9600 . ?
C18 H18C 0.9600 . ?
C9 H9A 0.9700 . ?
C9 H9B 0.9700 . ?
C9 C10 1.512(3) . ?
C10 H10A 0.9700 . ?
C10 H10B 0.9700 . ?
C1 C2 1.497(4) . ?
C3 H3 0.9800 . ?
C3 C4 1.530(3) . ?
C3 C2 1.518(3) . ?
C6 H6A 0.9700 . ?
C6 H6B 0.9700 . ?
C6 C5 1.519(3) . ?
C4 H4A 0.9700 . ?
C4 H4B 0.9700 . ?
C4 C5 1.512(4) . ?
C5 H5A 0.9700 . ?
C5 H5B 0.9700 . ?
C2 H2A 0.9700 . ?
C2 H2B 0.9700 . ?

loop_
_geom_torsion_atom_site_label_1
_geom_torsion_atom_site_label_2
_geom_torsion_atom_site_label_3
_geom_torsion_atom_site_label_4
_geom_torsion
_geom_torsion_site_symmetry_1
_geom_torsion_site_symmetry_2
_geom_torsion_site_symmetry_3
_geom_torsion_site_symmetry_4
_geom_torsion_publ_flag
O2 C15 C16 C11 -179.42(18) . . . . ?
O3 C14 C15 O2 0.2(2) . . . . ?
O3 C14 C15 C16 -178.70(16) . . . . ?
O3 C14 C13 C12 179.30(18) . . . . ?
N1 C8 C3 C4 81.1(2) . . . . ?
N1 C8 C3 C2 -36.1(2) . . . . ?
N1 C9 C10 C11 -78.4(2) . . . . ?
N1 C1 C2 C3 -18.9(3) . . . . ?
O1 C1 C2 C3 162.8(3) . . . . ?
C14 C15 C16 C11 -0.6(3) . . . . ?
C14 C13 C12 C11 -0.6(3) . . . . ?
C14 C13 C12 C7 176.70(17) . . . . ?
C15 C14 C13 C12 -0.9(3) . . . . ?
C15 C16 C11 C12 -0.8(3) . . . . ?
C15 C16 C11 C10 177.39(18) . . . . ?
C16 C11 C10 C9 -119.9(2) . . . . ?
C13 C14 C15 O2 -179.69(16) . . . . ?
C13 C14 C15 C16 1.4(3) . . . . ?
C13 C12 C11 C16 1.4(3) . . . . ?
C13 C12 C11 C10 -176.72(18) . . . . ?
C13 C12 C7 C8 123.84(19) . . . . ?
C13 C12 C7 C6 -103.8(2) . . . . ?
C12 C11 C10 C9 58.2(3) . . . . ?
C12 C7 C8 N1 62.8(2) . . . . ?
C12 C7 C8 C3 -179.54(17) . . . . ?
C12 C7 C6 C5 171.72(18) . . . . ?
C11 C12 C7 C8 -59.1(2) . . . . ?
C11 C12 C7 C6 73.3(2) . . . . ?
C7 C12 C11 C16 -175.75(17) . . . . ?
C7 C12 C11 C10 6.2(3) . . . . ?
C7 C8 C3 C4 -46.1(2) . . . . ?
C7 C8 C3 C2 -163.35(19) . . . . ?
C7 C6 C5 C4 58.0(3) . . . . ?
C17 O2 C15 C14 178.74(17) . . . . ?
C17 O2 C15 C16 -2.5(3) . . . . ?
C8 N1 C9 C10 62.7(3) . . . . ?
C8 N1 C1 O1 173.2(2) . . . . ?
C8 N1 C1 C2 -5.1(3) . . . . ?
C8 C7 C6 C5 -54.2(2) . . . . ?
C8 C3 C4 C5 51.2(3) . . . . ?
C8 C3 C2 C1 33.9(2) . . . . ?
C18 O3 C14 C15 165.02(18) . . . . ?
C18 O3 C14 C13 -15.1(3) . . . . ?
C9 N1 C8 C7 -53.5(3) . . . . ?
C9 N1 C8 C3 -177.29(19) . . . . ?
C9 N1 C1 O1 16.5(4) . . . . ?
C9 N1 C1 C2 -161.8(2) . . . . ?
C1 N1 C8 C7 150.31(18) . . . . ?
C1 N1 C8 C3 26.5(2) . . . . ?
C1 N1 C9 C10 -143.4(2) . . . . ?
C3 C4 C5 C6 -57.0(3) . . . . ?
C6 C7 C8 N1 -69.5(2) . . . . ?
C6 C7 C8 C3 48.1(2) . . . . ?
C4 C3 C2 C1 -85.5(2) . . . . ?
C2 C3 C4 C5 163.8(2) . . . . ?
